data_1535465
loop_
_publ_author_name
'Tikhomirov, G.A.'
'Kemnitz, E.'
'Morozov, I.'
'Znamenkov, K.O.'
'Troyanov, S.'

_publ_section_title
;
 New volatile nitronium nitratometalates: N O2 (Fe (N O3)4) and N O2 (Zr
 (N O3)5) - synthesis and crystal structure
;
_journal_name_full 'Zeitschrift fuer Anorganische und Allgemeine Chemie'
_journal_page_first 872
_journal_page_last 876
_journal_volume 628
_journal_year 2002
_chemical_formula_sum 'N6 O17 Zr'
_chemical_name_systematic '(N O2) (Zr (N O3)5)'
_space_group_IT_number 88
_symmetry_space_group_name_Hall '-I 4ad'
_symmetry_space_group_name_H-M 'I 41/a :2'
_cell_angle_alpha 90
_cell_angle_beta 90
_cell_angle_gamma 90
_cell_formula_units_Z 16
_cell_length_a 13.772
_cell_length_b 13.772
_cell_length_c 26.311
_cell_volume 4990.354
_citation_journal_id_ASTM ZAACAB
_cod_data_source_file Tikhomirov_ZAACAB_2002_453.cif
_cod_data_source_block N6O17Zr1
_cod_original_formula_sum 'N6 O17 Zr1'
_cod_database_code 1535465

loop_
_symmetry_equiv_pos_as_xyz
x,y,z
-y+3/4,x+1/4,z+1/4
-x+1/2,-y,z+1/2
y+3/4,-x+3/4,z+3/4
-x,-y,-z
y-3/4,-x-1/4,-z-1/4
x-1/2,y,-z-1/2
-y-3/4,x-3/4,-z-3/4
x+1/2,y+1/2,z+1/2
-y+5/4,x+3/4,z+3/4
-x+1,-y+1/2,z+1
y+5/4,-x+5/4,z+5/4
-x+1/2,-y+1/2,-z+1/2
y-1/4,-x+1/4,-z+1/4
x,y+1/2,-z
-y-1/4,x-1/4,-z-1/4

loop_
_atom_site_label
_atom_site_type_symbol
_atom_site_fract_x
_atom_site_fract_y
_atom_site_fract_z
_atom_site_occupancy
_atom_site_U_iso_or_equiv
O2 O-2 0.3463 0.4077 0.00436 1 0.0
O11 O-2 0.224 0.4204 0.15628 1 0.0
O10 O-2 0.1749 0.2877 0.12206 1 0.0
O15 O-2 0.4483 0.5891 0.14451 1 0.0
O8 O-2 0.1844 0.3233 0.02406 1 0.0
N5 N+5 0.4051 0.5207 0.1281 1 0.0
O4 O-2 0.3687 0.2517 0.13287 1 0.0
O12 O-2 0.1115 0.3344 0.19394 1 0.0
Zr1 Zr+4 0.30152 0.37019 0.084644 1 0.0
N3 N+5 0.1427 0.4059 0.02259 1 0.0
O1 O-2 0.455 0.3573 0.05593 1 0.0
O16 O-2 0.2509 0.1661 -0.03671 1 0.0
O3 O-2 0.4968 0.3936 -0.02173 1 0.0
O9 O-2 0.0765 0.4251 -0.0057 1 0.0
O7 O-2 0.1785 0.4674 0.05462 1 0.0
O6 O-2 0.3708 0.0982 0.11073 1 0.0
O5 O-2 0.3161 0.2113 0.05915 1 0.0
N4 N+5 0.1671 0.3468 0.1593 1 0.0
N6 N+5 0.1736 0.1783 -0.03846 1 0.0
O17 O-2 0.0931 0.1937 -0.04016 1 0.0
N1 N+5 0.4367 0.3867 0.01049 1 0.0
O14 O-2 0.3439 0.5263 0.09064 1 0.0
O13 O-2 0.4136 0.4336 0.14532 1 0.0
N2 N+5 0.3529 0.1822 0.10116 1 0.0
